data_7158945
loop_
_publ_author_name
'Hsueh, Nai-Chen'
'Chang, Meng-Yang'

_publ_section_title
;
 Tandem cyclocondensation of 1,3-bis-sulfonylpropan-2-ones with
 arylaldehydes. One-pot synthesis of tris-sulfonyl 3-arylphenols
;
_journal_name_full 'Organic &amp; Biomolecular Chemistry'
_journal_paper_doi 10.1039/D2OB01703B
_journal_year 2022
_chemical_formula_moiety 'C33 H28 O9 S3'
_chemical_formula_sum 'C33 H28 O9 S3'
_chemical_formula_weight 664.73
_space_group_crystal_system monoclinic
_space_group_IT_number 14
_space_group_name_Hall '-P 2yn'
_space_group_name_H-M_alt 'P 1 21/n 1'
_atom_sites_solution_hydrogens geom
_atom_sites_solution_primary iterative
_atom_sites_solution_secondary difmap
_audit_creation_date 2020-03-04
_audit_creation_method
;
Olex2 1.2
(compiled 2018.05.29 svn.r3508 for OlexSys, GUI svn.r5506)
;
_audit_update_record
;
2020-12-08 deposited with the CCDC.	2022-10-14 downloaded from the CCDC.
;
_cell_angle_alpha 90.00
_cell_angle_beta 114.660(8)
_cell_angle_gamma 90.00
_cell_formula_units_Z 4
_cell_length_a 15.3737(10)
_cell_length_b 12.3601(4)
_cell_length_c 16.9313(11)
_cell_measurement_reflns_used 10286
_cell_measurement_temperature 113(2)
_cell_measurement_theta_max 26.7260
_cell_measurement_theta_min 2.1130
_cell_volume 2923.9(3)
_computing_cell_refinement 'CrysAlisPro 1.171.41.56a (Rigaku OD, 2020)'
_computing_data_collection 'CrysAlisPro 1.171.41.56a (Rigaku OD, 2020)'
_computing_data_reduction 'CrysAlisPro 1.171.41.56a (Rigaku OD, 2020)'
_computing_molecular_graphics 'Olex2 (Dolomanov et al., 2009)'
_computing_publication_material 'Olex2 (Dolomanov et al., 2009)'
_computing_structure_refinement 'XL (Sheldrick, 2008)'
_computing_structure_solution 'olex2.solve (Bourhis et al., 2015)'
_diffrn_ambient_temperature 113(2)
_diffrn_detector 'Hybrid Pixel Array Detector'
_diffrn_detector_area_resol_mean 10.0000
_diffrn_measured_fraction_theta_full 0.999
_diffrn_measured_fraction_theta_max 0.999
_diffrn_measurement_details
;
List of Runs (angles in degrees, time in seconds):

  # Type    Start    End  Width  t~exp~   \w     \q     \k     \f   Frames
#--------------------------------------------------------------------------
  1  \w    -43.00 -13.00   0.50   77.17    --   10.60 -38.00   0.00   60
  2  \w     59.00 100.00   0.50   77.17    --   10.60  82.00  30.00   82
  3  \w    -50.00 -24.00   0.50   77.17    --   10.60 -77.00  90.00   52
  4  \w     22.00  48.00   0.50   77.17    --   10.60 -38.00   0.00   52
  5  \w    -12.00  95.00   0.50   77.17    --   10.60  77.00 120.00  214
  6  \w    -13.00  98.00   0.50   77.17    --   10.60  77.00 -90.00  222
  7  \w    -17.00  12.00   0.50   77.17    --   10.60  82.00  30.00   58
  8  \w    -35.00  16.00   0.50   77.17    --  -10.90 -57.00 -30.00  102
  9  \w    -86.00   5.00   0.50   77.17    --  -10.90 -77.00 -30.00  182
 10  \w     48.00  79.00   0.50   77.17    --  -10.90  77.00   0.00   62
;
_diffrn_measurement_device 'four-circle diffractometer'
_diffrn_measurement_device_type 'XtaLAB Pro II AFC12 (RINC): Kappa single'
_diffrn_measurement_method '\w scans'
_diffrn_orient_matrix_type 'CrysAlisPro convention (1999,Acta A55,543-557)'
_diffrn_orient_matrix_UB_11 0.0023583000
_diffrn_orient_matrix_UB_12 0.0476550000
_diffrn_orient_matrix_UB_13 -0.0223521000
_diffrn_orient_matrix_UB_21 0.0146213000
_diffrn_orient_matrix_UB_22 0.0298361000
_diffrn_orient_matrix_UB_23 0.0392447000
_diffrn_orient_matrix_UB_31 0.0485448000
_diffrn_orient_matrix_UB_32 -0.0113637000
_diffrn_orient_matrix_UB_33 0.0093892000
_diffrn_radiation_monochromator mirror
_diffrn_radiation_probe x-ray
_diffrn_radiation_type MoK\a
_diffrn_radiation_wavelength 0.71073
_diffrn_reflns_av_R_equivalents 0.0436
_diffrn_reflns_av_unetI/netI 0.0498
_diffrn_reflns_limit_h_max 14
_diffrn_reflns_limit_h_min -18
_diffrn_reflns_limit_k_max 15
_diffrn_reflns_limit_k_min -15
_diffrn_reflns_limit_l_max 20
_diffrn_reflns_limit_l_min -20
_diffrn_reflns_number 25044
_diffrn_reflns_theta_full 26.00
_diffrn_reflns_theta_max 26.00
_diffrn_reflns_theta_min 2.11
_diffrn_source 'micro-focus sealed X-ray tube'
_diffrn_source_type 'Rigaku (Mo) X-ray Source'
_exptl_absorpt_coefficient_mu 0.313
_exptl_absorpt_correction_T_max 1.00000
_exptl_absorpt_correction_T_min 0.51234
_exptl_absorpt_correction_type multi-scan
_exptl_absorpt_process_details
;
CrysAlisPro 1.171.41.56a (Rigaku Oxford Diffraction, 2020)
Empirical absorption correction using spherical harmonics,
 implemented in SCALE3 ABSPACK scaling algorithm.
;
_exptl_crystal_colour colourless
_exptl_crystal_colour_primary colourless
_exptl_crystal_density_diffrn 1.510
_exptl_crystal_density_method 'not measured'
_exptl_crystal_description block
_exptl_crystal_F_000 1384
_exptl_crystal_size_max 0.2
_exptl_crystal_size_mid 0.2
_exptl_crystal_size_min 0.1
_refine_diff_density_max 0.629
_refine_diff_density_min -0.410
_refine_diff_density_rms 0.064
_refine_ls_extinction_method none
_refine_ls_goodness_of_fit_ref 1.058
_refine_ls_hydrogen_treatment constr
_refine_ls_matrix_type full
_refine_ls_number_parameters 409
_refine_ls_number_reflns 5734
_refine_ls_number_restraints 198
_refine_ls_restrained_S_all 1.049
_refine_ls_R_factor_all 0.0743
_refine_ls_R_factor_gt 0.0518
_refine_ls_shift/su_max 0.001
_refine_ls_shift/su_mean 0.000
_refine_ls_structure_factor_coef Fsqd
_refine_ls_weighting_details 'calc w=1/[\s^2^(Fo^2^)+(0.0464P)^2^+4.0514P] where P=(Fo^2^+2Fc^2^)/3'
_refine_ls_weighting_scheme calc
_refine_ls_wR_factor_gt 0.1184
_refine_ls_wR_factor_ref 0.1252
_reflns_number_gt 4396
_reflns_number_total 5734
_reflns_threshold_expression >2sigma(I)
_cod_data_source_file d2ob01703b2.cif
_cod_data_source_block mc0224
_cod_database_code 7158945
_chemical_oxdiff_formula 'C33 H25 S3 O8'
_diffrn_oxdiff_digest_frames
;
015d83064d10e9f66a82565883b4db79fe000252f42
;
_reflns_odcompleteness_completeness 99.65
_reflns_odcompleteness_iscentric 1
_reflns_odcompleteness_theta 26.32
_olex2_refinement_description
;
1. Fixed Uiso
 At 1.2 times of:
  All C(H) groups, All C(H,H) groups
 At 1.5 times of:
  All C(H,H,H) groups, All O(H) groups
2. Uiso/Uaniso restraints and constraints
Uanis(C1) \\sim Ueq, Uanis(C2) \\sim Ueq, Uanis(C3) \\sim Ueq, Uanis(C4) \\sim
Ueq, Uanis(C5) \\sim Ueq, Uanis(C6) \\sim Ueq, Uanis(C7) \\sim Ueq, Uanis(C8)
\\sim Ueq, Uanis(C9) \\sim Ueq, Uanis(C10) \\sim Ueq, Uanis(C11) \\sim Ueq,
Uanis(C12) \\sim Ueq, Uanis(C13) \\sim Ueq, Uanis(C14) \\sim Ueq, Uanis(C15)
\\sim Ueq, Uanis(C16) \\sim Ueq, Uanis(C17) \\sim Ueq, Uanis(C18) \\sim Ueq,
Uanis(C19) \\sim Ueq, Uanis(C20) \\sim Ueq, Uanis(C21) \\sim Ueq, Uanis(C22)
\\sim Ueq, Uanis(C23) \\sim Ueq, Uanis(C24) \\sim Ueq, Uanis(C25) \\sim Ueq,
Uanis(C26) \\sim Ueq, Uanis(C27) \\sim Ueq, Uanis(C28) \\sim Ueq, Uanis(C29)
\\sim Ueq, Uanis(C30) \\sim Ueq, Uanis(C31) \\sim Ueq, Uanis(C32) \\sim Ueq,
Uanis(C33) \\sim Ueq: with sigma of 0.008 and sigma for terminal atoms of 0.008
3.a Secondary CH2 refined with riding coordinates:
 C7(H7A,H7B)
3.b Aromatic/amide H refined with riding coordinates:
 C2(H2), C9(H9), C10(H10), C11(H11), C12(H12), C13(H13), C15(H15), C16(H16),
 C17(H17), C18(H18), C19(H19), C21(H21), C22(H22), C25(H25), C29(H29), C30(H30),
  C31(H31), C32(H32), C33(H33)
3.c Idealised Me refined as rotating group:
 C26(H26A,H26B,H26C), C27(H27A,H27B,H27C)
3.d Idealised tetrahedral OH refined as rotating group:
 O1(H1)
;
_olex2_submission_special_instructions 'No special instructions were received'
_oxdiff_exptl_absorpt_empirical_details
;
Empirical correction (ABSPACK) includes:
- Absorption correction using spherical harmonics
- Frame scaling
;
_oxdiff_exptl_absorpt_empirical_full_max 1.490
_oxdiff_exptl_absorpt_empirical_full_min 0.755

loop_
_space_group_symop_id
_space_group_symop_operation_xyz
1 'x, y, z'
2 '-x+1/2, y+1/2, -z+1/2'
3 '-x, -y, -z'
4 'x-1/2, -y-1/2, z-1/2'

loop_
_atom_site_label
_atom_site_type_symbol
_atom_site_fract_x
_atom_site_fract_y
_atom_site_fract_z
_atom_site_U_iso_or_equiv
_atom_site_adp_type
_atom_site_occupancy
_atom_site_calc_flag
_atom_site_disorder_assembly
_atom_site_disorder_group
_atom_site_refinement_flags_posn
_atom_site_refinement_flags_adp
S1 S 0.39191(6) 0.18180(6) 0.13809(6) 0.0311(2) Uani 1 d . . . .
S2 S 0.35670(5) 0.51696(6) 0.20021(5) 0.02430(18) Uani 1 d . . . .
S3 S 0.70185(5) 0.58932(5) 0.17290(5) 0.02262(18) Uani 1 d . . . .
O1 O 0.62190(15) 0.40285(16) 0.03923(14) 0.0289(5) Uani 1 d . . . .
H1 H 0.6725 0.4395 0.0566 0.043 Uiso 1 calc . . GR .
O2 O 0.45956(17) 0.14067(17) 0.10739(15) 0.0373(6) Uani 1 d . . . .
O3 O 0.30797(17) 0.11966(18) 0.12377(16) 0.0442(6) Uani 1 d . . . .
O4 O 0.38461(15) 0.46625(16) 0.28355(14) 0.0314(5) Uani 1 d . . . .
O5 O 0.26513(14) 0.49008(17) 0.13201(15) 0.0347(5) Uani 1 d . . . .
O6 O 0.61783(16) 0.64038(17) 0.48516(14) 0.0354(5) Uani 1 d . . . .
O7 O 0.61447(17) 0.84407(16) 0.45361(14) 0.0378(6) Uani 1 d . . . .
O8 O 0.75394(14) 0.53102(16) 0.13180(14) 0.0299(5) Uani 1 d . . . .
O9 O 0.68521(14) 0.70207(15) 0.15243(13) 0.0266(5) Uani 1 d . . . .
C1 C 0.5700(2) 0.4327(2) 0.08302(18) 0.0223(6) Uani 1 d . . . U
C2 C 0.4885(2) 0.3708(2) 0.06611(19) 0.0249(6) Uani 1 d . . . U
H2 H 0.4750 0.3117 0.0269 0.030 Uiso 1 calc . . R .
C3 C 0.4269(2) 0.3922(2) 0.10411(18) 0.0233(6) Uani 1 d . . . U
C4 C 0.4445(2) 0.4831(2) 0.15913(18) 0.0206(6) Uani 1 d . . . U
C5 C 0.5289(2) 0.5436(2) 0.18202(18) 0.0203(6) Uani 1 d . . . U
C6 C 0.5923(2) 0.5174(2) 0.14327(18) 0.0205(6) Uani 1 d . . . U
C7 C 0.3480(2) 0.3100(2) 0.0869(2) 0.0289(7) Uani 1 d . . . U
H7A H 0.3134 0.2990 0.0234 0.035 Uiso 1 calc . . R .
H7B H 0.3018 0.3391 0.1083 0.035 Uiso 1 calc . . R .
C8 C 0.4537(2) 0.2096(2) 0.2497(2) 0.0269(7) Uani 1 d . . . U
C9 C 0.4066(3) 0.2020(3) 0.3031(2) 0.0358(8) Uani 1 d . . . U
H9 H 0.3410 0.1817 0.2803 0.043 Uiso 1 calc . . R .
C10 C 0.4562(3) 0.2246(3) 0.3904(2) 0.0440(9) Uani 1 d . . . U
H10 H 0.4244 0.2200 0.4279 0.053 Uiso 1 calc . . R .
C11 C 0.5513(3) 0.2536(3) 0.4240(2) 0.0421(9) Uani 1 d . . . U
H11 H 0.5849 0.2676 0.4844 0.051 Uiso 1 calc . . R .
C12 C 0.5983(3) 0.2624(3) 0.3697(2) 0.0409(8) Uani 1 d . . . U
H12 H 0.6633 0.2846 0.3925 0.049 Uiso 1 calc . . R .
C13 C 0.5498(2) 0.2386(2) 0.2820(2) 0.0328(7) Uani 1 d . . . U
H13 H 0.5817 0.2420 0.2445 0.039 Uiso 1 calc . . R .
C14 C 0.35227(19) 0.6581(2) 0.21263(19) 0.0229(6) Uani 1 d . . . U
C15 C 0.3241(2) 0.7244(2) 0.1401(2) 0.0297(7) Uani 1 d . . . U
H15 H 0.3126 0.6951 0.0848 0.036 Uiso 1 calc . . R .
C16 C 0.3131(2) 0.8335(3) 0.1497(2) 0.0334(8) Uani 1 d . . . U
H16 H 0.2967 0.8805 0.1012 0.040 Uiso 1 calc . . R .
C17 C 0.3259(2) 0.8749(3) 0.2301(2) 0.0348(8) Uani 1 d . . . U
H17 H 0.3172 0.9500 0.2362 0.042 Uiso 1 calc . . R .
C18 C 0.3510(2) 0.8072(2) 0.3011(2) 0.0306(7) Uani 1 d . . . U
H18 H 0.3580 0.8357 0.3555 0.037 Uiso 1 calc . . R .
C19 C 0.3662(2) 0.6982(2) 0.2933(2) 0.0280(7) Uani 1 d . . . U
H19 H 0.3858 0.6517 0.3424 0.034 Uiso 1 calc . . R .
C20 C 0.55550(19) 0.6276(2) 0.25104(19) 0.0211(6) Uani 1 d . . . U
C21 C 0.5540(2) 0.7374(2) 0.23406(19) 0.0223(6) Uani 1 d . . . U
H21 H 0.5389 0.7616 0.1766 0.027 Uiso 1 calc . . R .
C22 C 0.5746(2) 0.8124(2) 0.30066(19) 0.0235(6) Uani 1 d . . . U
H22 H 0.5738 0.8875 0.2885 0.028 Uiso 1 calc . . R .
C23 C 0.5961(2) 0.7781(2) 0.38409(19) 0.0238(6) Uani 1 d . . . U
C24 C 0.5994(2) 0.6662(2) 0.40205(18) 0.0221(6) Uani 1 d . . . U
C25 C 0.57930(19) 0.5926(2) 0.33607(18) 0.0206(6) Uani 1 d . . . U
H25 H 0.5816 0.5174 0.3482 0.025 Uiso 1 calc . . R .
C26 C 0.5844(2) 0.9549(2) 0.4372(2) 0.0342(8) Uani 1 d . . . U
H26A H 0.5166 0.9578 0.3968 0.051 Uiso 1 calc . . GR .
H26B H 0.6226 0.9924 0.4116 0.051 Uiso 1 calc . . GR .
H26C H 0.5934 0.9901 0.4920 0.051 Uiso 1 calc . . GR .
C27 C 0.6191(3) 0.5276(3) 0.5046(2) 0.0385(8) Uani 1 d . . . U
H27A H 0.5575 0.4951 0.4670 0.058 Uiso 1 calc . . GR .
H27B H 0.6301 0.5186 0.5656 0.058 Uiso 1 calc . . GR .
H27C H 0.6705 0.4919 0.4946 0.058 Uiso 1 calc . . GR .
C28 C 0.7660(2) 0.5723(2) 0.28571(19) 0.0222(6) Uani 1 d . . . U
C29 C 0.7899(2) 0.6610(2) 0.3405(2) 0.0239(6) Uani 1 d . . . U
H29 H 0.7704 0.7317 0.3180 0.029 Uiso 1 calc . . R .
C30 C 0.8425(2) 0.6452(2) 0.4284(2) 0.0268(7) Uani 1 d . . . U
H30 H 0.8591 0.7053 0.4668 0.032 Uiso 1 calc . . R .
C31 C 0.8710(2) 0.5426(2) 0.4609(2) 0.0305(7) Uani 1 d . . . U
H31 H 0.9072 0.5324 0.5215 0.037 Uiso 1 calc . . R .
C32 C 0.8472(2) 0.4538(2) 0.4053(2) 0.0345(8) Uani 1 d . . . U
H32 H 0.8669 0.3833 0.4280 0.041 Uiso 1 calc . . R .
C33 C 0.7951(2) 0.4685(2) 0.3178(2) 0.0307(7) Uani 1 d . . . U
H33 H 0.7790 0.4084 0.2794 0.037 Uiso 1 calc . . R .

loop_
_atom_site_aniso_label
_atom_site_aniso_U_11
_atom_site_aniso_U_22
_atom_site_aniso_U_33
_atom_site_aniso_U_23
_atom_site_aniso_U_13
_atom_site_aniso_U_12
S1 0.0366(5) 0.0220(4) 0.0385(5) -0.0054(3) 0.0194(4) -0.0088(3)
S2 0.0225(4) 0.0235(4) 0.0294(4) -0.0008(3) 0.0133(4) -0.0024(3)
S3 0.0251(4) 0.0200(3) 0.0267(4) -0.0001(3) 0.0147(3) -0.0017(3)
O1 0.0370(13) 0.0249(11) 0.0329(12) -0.0033(9) 0.0225(11) -0.0021(9)
O2 0.0498(15) 0.0272(11) 0.0434(14) -0.0064(10) 0.0278(13) -0.0030(10)
O3 0.0442(15) 0.0315(12) 0.0580(17) -0.0077(12) 0.0225(13) -0.0172(11)
O4 0.0397(13) 0.0272(11) 0.0354(13) 0.0064(10) 0.0237(11) 0.0009(9)
O5 0.0221(12) 0.0333(12) 0.0455(14) -0.0052(11) 0.0111(11) -0.0050(9)
O6 0.0479(15) 0.0311(12) 0.0268(13) 0.0000(10) 0.0151(11) 0.0019(10)
O7 0.0578(16) 0.0245(11) 0.0315(13) -0.0083(10) 0.0191(12) -0.0003(10)
O8 0.0305(12) 0.0313(11) 0.0360(13) -0.0043(10) 0.0219(11) -0.0018(9)
O9 0.0313(12) 0.0206(10) 0.0307(12) 0.0042(9) 0.0158(10) -0.0012(9)
C1 0.0299(16) 0.0197(13) 0.0186(15) 0.0007(12) 0.0115(14) 0.0020(12)
C2 0.0334(17) 0.0190(13) 0.0204(15) -0.0021(12) 0.0093(14) -0.0005(12)
C3 0.0250(16) 0.0215(14) 0.0195(15) 0.0022(12) 0.0054(13) -0.0021(12)
C4 0.0212(15) 0.0215(13) 0.0184(15) 0.0034(12) 0.0074(13) 0.0011(11)
C5 0.0240(15) 0.0180(13) 0.0182(15) 0.0012(11) 0.0083(13) 0.0019(11)
C6 0.0205(15) 0.0204(13) 0.0206(15) 0.0022(12) 0.0086(13) -0.0013(11)
C7 0.0298(17) 0.0255(15) 0.0275(17) -0.0023(13) 0.0081(15) -0.0046(13)
C8 0.0337(17) 0.0184(13) 0.0323(17) 0.0017(13) 0.0172(15) 0.0015(12)
C9 0.0403(19) 0.0296(16) 0.047(2) 0.0078(15) 0.0278(18) 0.0054(14)
C10 0.071(3) 0.0328(18) 0.045(2) 0.0110(16) 0.040(2) 0.0205(17)
C11 0.058(2) 0.0331(17) 0.0304(19) -0.0004(15) 0.0139(18) 0.0153(17)
C12 0.038(2) 0.0384(19) 0.040(2) 0.0041(16) 0.0106(17) 0.0090(15)
C13 0.0357(19) 0.0316(16) 0.0364(19) 0.0002(15) 0.0203(16) 0.0040(14)
C14 0.0143(14) 0.0246(14) 0.0295(17) 0.0003(13) 0.0090(13) 0.0008(11)
C15 0.0228(16) 0.0338(17) 0.0305(18) 0.0024(14) 0.0090(14) 0.0016(13)
C16 0.0246(17) 0.0314(16) 0.042(2) 0.0103(15) 0.0119(16) 0.0057(13)
C17 0.0246(17) 0.0269(15) 0.055(2) -0.0017(16) 0.0189(16) 0.0041(13)
C18 0.0254(16) 0.0298(16) 0.0415(19) -0.0086(15) 0.0187(15) 0.0000(13)
C19 0.0216(16) 0.0321(16) 0.0344(18) 0.0012(14) 0.0157(14) 0.0023(12)
C20 0.0180(14) 0.0211(13) 0.0251(16) -0.0020(12) 0.0099(13) -0.0002(11)
C21 0.0203(15) 0.0249(14) 0.0239(16) 0.0014(12) 0.0112(13) 0.0014(11)
C22 0.0222(15) 0.0181(13) 0.0318(17) -0.0024(12) 0.0129(14) -0.0003(11)
C23 0.0227(15) 0.0236(14) 0.0253(16) -0.0069(13) 0.0101(14) -0.0004(12)
C24 0.0219(15) 0.0266(14) 0.0188(15) -0.0008(12) 0.0094(13) 0.0005(12)
C25 0.0182(14) 0.0202(13) 0.0246(15) 0.0000(12) 0.0101(13) 0.0007(11)
C26 0.0398(19) 0.0218(15) 0.049(2) -0.0085(14) 0.0263(17) -0.0005(13)
C27 0.048(2) 0.0355(17) 0.0310(18) 0.0052(15) 0.0153(17) -0.0031(15)
C28 0.0192(15) 0.0227(14) 0.0268(16) -0.0005(12) 0.0117(13) -0.0008(11)
C29 0.0214(15) 0.0182(13) 0.0336(18) -0.0003(13) 0.0131(14) 0.0005(11)
C30 0.0278(17) 0.0218(14) 0.0328(18) -0.0050(13) 0.0145(15) -0.0033(12)
C31 0.0305(17) 0.0310(16) 0.0269(17) 0.0004(14) 0.0090(15) 0.0004(13)
C32 0.042(2) 0.0219(15) 0.0347(19) 0.0028(14) 0.0109(17) 0.0022(13)
C33 0.0380(18) 0.0189(14) 0.0342(19) -0.0025(13) 0.0142(16) -0.0002(13)

loop_
_atom_type_symbol
_atom_type_description
_atom_type_scat_dispersion_real
_atom_type_scat_dispersion_imag
_atom_type_scat_source
C C 0.0033 0.0016 'International Tables Vol C Tables 4.2.6.8 and 6.1.1.4'
H H 0.0000 0.0000 'International Tables Vol C Tables 4.2.6.8 and 6.1.1.4'
O O 0.0106 0.0060 'International Tables Vol C Tables 4.2.6.8 and 6.1.1.4'
S S 0.1246 0.1234 'International Tables Vol C Tables 4.2.6.8 and 6.1.1.4'

loop_
_geom_angle_atom_site_label_1
_geom_angle_atom_site_label_2
_geom_angle_atom_site_label_3
_geom_angle
_geom_angle_site_symmetry_1
_geom_angle_site_symmetry_3
_geom_angle_publ_flag
O2 S1 C7 108.70(14) . . ?
O2 S1 C8 108.08(14) . . ?
O3 S1 O2 119.09(14) . . ?
O3 S1 C7 105.10(15) . . ?
O3 S1 C8 109.33(14) . . ?
C8 S1 C7 105.76(14) . . ?
O4 S2 O5 118.61(13) . . ?
O4 S2 C4 108.18(13) . . ?
O4 S2 C14 108.99(13) . . ?
O5 S2 C4 106.00(13) . . ?
O5 S2 C14 104.53(13) . . ?
C14 S2 C4 110.35(13) . . ?
O8 S3 C6 105.26(12) . . ?
O8 S3 C28 106.82(13) . . ?
O9 S3 O8 116.42(12) . . ?
O9 S3 C6 111.39(13) . . ?
O9 S3 C28 109.98(13) . . ?
C28 S3 C6 106.38(13) . . ?
C24 O6 C27 116.5(2) . . ?
C23 O7 C26 118.0(2) . . ?
O1 C1 C2 115.2(2) . . ?
O1 C1 C6 125.7(3) . . ?
C2 C1 C6 119.1(2) . . ?
C3 C2 C1 122.3(3) . . ?
C2 C3 C4 118.8(3) . . ?
C2 C3 C7 115.7(3) . . ?
C4 C3 C7 125.4(3) . . ?
C3 C4 S2 118.0(2) . . ?
C5 C4 S2 121.5(2) . . ?
C5 C4 C3 120.5(2) . . ?
C4 C5 C6 118.9(2) . . ?
C4 C5 C20 120.5(2) . . ?
C6 C5 C20 120.4(2) . . ?
C1 C6 S3 119.5(2) . . ?
C1 C6 C5 120.0(2) . . ?
C5 C6 S3 120.4(2) . . ?
C3 C7 S1 112.9(2) . . ?
C9 C8 S1 119.7(3) . . ?
C9 C8 C13 121.5(3) . . ?
C13 C8 S1 118.7(2) . . ?
C8 C9 C10 118.8(3) . . ?
C11 C10 C9 120.8(3) . . ?
C10 C11 C12 120.2(3) . . ?
C13 C12 C11 119.7(3) . . ?
C12 C13 C8 118.9(3) . . ?
C15 C14 S2 119.5(2) . . ?
C19 C14 S2 118.4(2) . . ?
C19 C14 C15 121.7(3) . . ?
C16 C15 C14 118.9(3) . . ?
C15 C16 C17 120.1(3) . . ?
C18 C17 C16 120.2(3) . . ?
C17 C18 C19 120.3(3) . . ?
C14 C19 C18 118.7(3) . . ?
C21 C20 C5 123.1(3) . . ?
C21 C20 C25 119.4(3) . . ?
C25 C20 C5 117.4(2) . . ?
C20 C21 C22 120.4(3) . . ?
C23 C22 C21 120.2(3) . . ?
O7 C23 C22 125.3(3) . . ?
O7 C23 C24 115.1(3) . . ?
C22 C23 C24 119.6(3) . . ?
O6 C24 C23 115.3(2) . . ?
O6 C24 C25 124.7(3) . . ?
C25 C24 C23 119.9(3) . . ?
C24 C25 C20 120.4(3) . . ?
C29 C28 S3 120.3(2) . . ?
C29 C28 C33 121.1(3) . . ?
C33 C28 S3 118.5(2) . . ?
C30 C29 C28 118.9(3) . . ?
C31 C30 C29 120.4(3) . . ?
C30 C31 C32 120.4(3) . . ?
C33 C32 C31 119.8(3) . . ?
C32 C33 C28 119.4(3) . . ?

loop_
_geom_bond_atom_site_label_1
_geom_bond_atom_site_label_2
_geom_bond_distance
_geom_bond_site_symmetry_2
_geom_bond_publ_flag
S1 O2 1.436(2) . ?
S1 O3 1.433(2) . ?
S1 C7 1.797(3) . ?
S1 C8 1.759(3) . ?
S2 O4 1.436(2) . ?
S2 O5 1.438(2) . ?
S2 C4 1.807(3) . ?
S2 C14 1.761(3) . ?
S3 O8 1.453(2) . ?
S3 O9 1.433(2) . ?
S3 C6 1.782(3) . ?
S3 C28 1.759(3) . ?
O1 C1 1.348(3) . ?
O6 C24 1.353(3) . ?
O6 C27 1.431(4) . ?
O7 C23 1.361(3) . ?
O7 C26 1.435(4) . ?
C1 C2 1.391(4) . ?
C1 C6 1.401(4) . ?
C2 C3 1.375(4) . ?
C3 C4 1.411(4) . ?
C3 C7 1.514(4) . ?
C4 C5 1.405(4) . ?
C5 C6 1.420(4) . ?
C5 C20 1.488(4) . ?
C8 C9 1.378(4) . ?
C8 C13 1.392(4) . ?
C9 C10 1.380(5) . ?
C10 C11 1.376(5) . ?
C11 C12 1.391(5) . ?
C12 C13 1.387(5) . ?
C14 C15 1.387(4) . ?
C14 C19 1.383(4) . ?
C15 C16 1.377(4) . ?
C16 C17 1.389(5) . ?
C17 C18 1.381(5) . ?
C18 C19 1.384(4) . ?
C20 C21 1.385(4) . ?
C20 C25 1.398(4) . ?
C21 C22 1.390(4) . ?
C22 C23 1.377(4) . ?
C23 C24 1.413(4) . ?
C24 C25 1.372(4) . ?
C28 C29 1.383(4) . ?
C28 C33 1.392(4) . ?
C29 C30 1.379(4) . ?
C30 C31 1.379(4) . ?
C31 C32 1.390(4) . ?
C32 C33 1.371(4) . ?
